data_7249634
loop_
_publ_author_name
'Nath, Jitendra'
'Baruah, Jubaraj B.'

_publ_section_title
;
 Positional isomers of
 (E)-2-(anthracen-9-ylmethylene)-N-(aryl)hydrazinecarbothioamide, zinc
 complexes and polymorphic solvates
;
_journal_name_full CrystEngComm
_journal_paper_doi 10.1039/D4CE00992D
_journal_year 2024
_chemical_formula_sum 'C46 H30 Cl10 N6 S2 Zn'
_chemical_formula_weight 1150.75
_space_group_crystal_system orthorhombic
_space_group_IT_number 56
_space_group_name_Hall '-P 2ab 2ac'
_space_group_name_H-M_alt 'P c c n'
_atom_sites_solution_hydrogens geom
_audit_creation_method SHELXL-2019/1
_audit_update_record
;
2024-09-28 deposited with the CCDC.	2024-11-21 downloaded from the CCDC.
;
_cell_angle_alpha 90
_cell_angle_beta 90
_cell_angle_gamma 90
_cell_formula_units_Z 4
_cell_length_a 25.202(2)
_cell_length_b 9.4183(9)
_cell_length_c 20.248(2)
_cell_measurement_reflns_used 9247
_cell_measurement_temperature 144(2)
_cell_measurement_theta_max 25.02
_cell_measurement_theta_min 2.31
_cell_volume 4806.1(8)
_computing_cell_refinement 'Bruker SAINT'
_computing_data_collection 'Bruker APEX2'
_computing_data_reduction 'Bruker SAINT'
_computing_molecular_graphics 'Bruker SHELXTL'
_computing_publication_material 'Bruker SHELXTL'
_computing_structure_refinement 'SHELXL-2014 (Sheldrick 2014)'
_computing_structure_solution 'SHELXS-97 (Sheldrick 2008)'
_diffrn_ambient_temperature 144(2)
_diffrn_measured_fraction_theta_full 0.998
_diffrn_measured_fraction_theta_max 0.998
_diffrn_measurement_device_type 'Bruker APEX-II CCD'
_diffrn_measurement_method '\f and \w scans'
_diffrn_radiation_type MoK\a
_diffrn_radiation_wavelength 0.71073
_diffrn_reflns_av_R_equivalents 0.0442
_diffrn_reflns_av_unetI/netI 0.0150
_diffrn_reflns_Laue_measured_fraction_full 0.998
_diffrn_reflns_Laue_measured_fraction_max 0.998
_diffrn_reflns_limit_h_max 29
_diffrn_reflns_limit_h_min -29
_diffrn_reflns_limit_k_max 11
_diffrn_reflns_limit_k_min -11
_diffrn_reflns_limit_l_max 24
_diffrn_reflns_limit_l_min -24
_diffrn_reflns_number 103212
_diffrn_reflns_point_group_measured_fraction_full 0.998
_diffrn_reflns_point_group_measured_fraction_max 0.998
_diffrn_reflns_theta_full 25.037
_diffrn_reflns_theta_max 25.037
_diffrn_reflns_theta_min 2.012
_exptl_absorpt_coefficient_mu 1.196
_exptl_absorpt_correction_type none
_exptl_absorpt_process_details none
_exptl_crystal_colour yellow
_exptl_crystal_density_diffrn 1.590
_exptl_crystal_description needle
_exptl_crystal_F_000 2320
_exptl_crystal_size_max 0.32
_exptl_crystal_size_mid 0.29
_exptl_crystal_size_min 0.26
_refine_diff_density_max 1.961
_refine_diff_density_min -1.315
_refine_diff_density_rms 0.112
_refine_ls_extinction_method none
_refine_ls_goodness_of_fit_ref 1.042
_refine_ls_hydrogen_treatment constr
_refine_ls_matrix_type full
_refine_ls_number_parameters 294
_refine_ls_number_reflns 4244
_refine_ls_number_restraints 0
_refine_ls_restrained_S_all 1.042
_refine_ls_R_factor_all 0.0755
_refine_ls_R_factor_gt 0.0677
_refine_ls_shift/su_max 0.000
_refine_ls_shift/su_mean 0.000
_refine_ls_structure_factor_coef Fsqd
_refine_ls_weighting_details 'w=1/[\s^2^(Fo^2^)+(0.0866P)^2^+26.8514P] where P=(Fo^2^+2Fc^2^)/3'
_refine_ls_weighting_scheme calc
_refine_ls_wR_factor_gt 0.1734
_refine_ls_wR_factor_ref 0.1827
_reflns_Friedel_coverage 0.000
_reflns_number_gt 3771
_reflns_number_total 4244
_reflns_threshold_expression 'I > 2\s(I)'
_cod_data_source_file d4ce00992d2.cif
_cod_data_source_block 23Cl_ZnATUP2
_cod_original_cell_volume 4806.2(8)
_cod_database_code 7249634
_shelx_shelxl_version_number 2019/1
_shelx_space_group_comment
;
The symmetry employed for this shelxl refinement is uniquely defined
by the following loop, which should always be used as a source of
symmetry information in preference to the above space-group names.
They are only intended as comments.
;

loop_
_space_group_symop_operation_xyz
'x, y, z'
'-x+1/2, -y+1/2, z'
'-x, y+1/2, -z+1/2'
'x+1/2, -y, -z+1/2'
'-x, -y, -z'
'x-1/2, y-1/2, -z'
'x, -y-1/2, z-1/2'
'-x-1/2, y, z-1/2'

loop_
_atom_site_label
_atom_site_type_symbol
_atom_site_fract_x
_atom_site_fract_y
_atom_site_fract_z
_atom_site_U_iso_or_equiv
_atom_site_adp_type
_atom_site_occupancy
_atom_site_site_symmetry_order
_atom_site_calc_flag
_atom_site_refinement_flags_posn
_atom_site_refinement_flags_adp
_atom_site_refinement_flags_occupancy
_atom_site_disorder_assembly
_atom_site_disorder_group
Zn1 Zn 0.750000 0.750000 0.46850(4) 0.0251(2) Uani 1 2 d S T P . .
S1 S 0.66878(5) 0.79875(13) 0.50967(6) 0.0298(3) Uani 1 1 d . . . . .
Cl2 Cl 0.38450(5) 0.60000(16) 0.43411(7) 0.0418(4) Uani 1 1 d . . . . .
Cl1 Cl 0.47682(5) 0.81364(14) 0.46957(7) 0.0418(4) Uani 1 1 d . . . . .
Cl4 Cl 0.62870(10) 0.7258(3) 0.22739(16) 0.1026(9) Uani 1 1 d . . . . .
Cl3 Cl 0.55701(14) 0.5236(3) 0.1771(2) 0.1411(14) Uani 1 1 d . . . . .
Cl5 Cl 0.52308(13) 0.7234(5) 0.27404(12) 0.1614(19) Uani 1 1 d . . . . .
N2 N 0.65836(14) 0.6013(4) 0.40901(19) 0.0242(8) Uani 1 1 d . . . . .
N1 N 0.71354(14) 0.6038(4) 0.40917(18) 0.0247(8) Uani 1 1 d . . . . .
N3 N 0.58310(15) 0.6942(4) 0.4566(2) 0.0288(9) Uani 1 1 d . . . . .
H3 H 0.570916 0.768778 0.477976 0.035 Uiso 1 1 calc R U . . .
C17 C 0.54408(17) 0.6031(5) 0.4321(2) 0.0242(9) Uani 1 1 d . . . . .
C16 C 0.63744(17) 0.6862(5) 0.4528(2) 0.0239(9) Uani 1 1 d . . . . .
C18 C 0.55442(18) 0.4705(5) 0.4051(2) 0.0265(10) Uani 1 1 d . . . . .
H18 H 0.590069 0.439691 0.399950 0.032 Uiso 1 1 calc R U . . .
C13 C 0.72148(18) 0.4460(5) 0.2524(2) 0.0274(10) Uani 1 1 d . . . . .
C1 C 0.67997(17) 0.3093(5) 0.3415(2) 0.0258(10) Uani 1 1 d . . . . .
C14 C 0.71199(17) 0.4243(5) 0.3199(2) 0.0253(9) Uani 1 1 d . . . . .
C22 C 0.49098(18) 0.6458(5) 0.4388(2) 0.0275(10) Uani 1 1 d . . . . .
C6 C 0.65399(19) 0.2233(5) 0.2931(3) 0.0302(10) Uani 1 1 d . . . . .
C2 C 0.67480(19) 0.2716(5) 0.4095(2) 0.0293(10) Uani 1 1 d . . . . .
H2 H 0.692599 0.325999 0.442220 0.035 Uiso 1 1 calc R U . . .
C15 C 0.73720(17) 0.5212(5) 0.3680(2) 0.0270(10) Uani 1 1 d . . . . .
H15 H 0.774889 0.522601 0.368532 0.032 Uiso 1 1 calc R U . . .
C21 C 0.45025(18) 0.5542(6) 0.4211(2) 0.0301(11) Uani 1 1 d . . . . .
C12 C 0.7567(2) 0.5538(5) 0.2284(2) 0.0321(11) Uani 1 1 d . . . . .
H12 H 0.773682 0.615820 0.258771 0.039 Uiso 1 1 calc R U . . .
C19 C 0.51337(19) 0.3832(5) 0.3857(2) 0.0331(11) Uani 1 1 d . . . . .
H19 H 0.521190 0.293696 0.366352 0.040 Uiso 1 1 calc R U . . .
C8 C 0.6954(2) 0.3578(5) 0.2044(2) 0.0321(11) Uani 1 1 d . . . . .
C20 C 0.4611(2) 0.4235(6) 0.3938(2) 0.0357(12) Uani 1 1 d . . . . .
H20 H 0.433063 0.362099 0.380833 0.043 Uiso 1 1 calc R U . . .
C7 C 0.6611(2) 0.2524(5) 0.2263(3) 0.0345(11) Uani 1 1 d . . . . .
H7 H 0.641888 0.198484 0.194665 0.041 Uiso 1 1 calc R U . . .
C3 C 0.6447(2) 0.1586(5) 0.4279(3) 0.0360(11) Uani 1 1 d . . . . .
H3A H 0.641957 0.134511 0.473354 0.043 Uiso 1 1 calc R U . . .
C5 C 0.6215(2) 0.1077(5) 0.3157(3) 0.0382(12) Uani 1 1 d . . . . .
H5 H 0.602573 0.052424 0.284302 0.046 Uiso 1 1 calc R U . . .
C11 C 0.7661(2) 0.5684(6) 0.1623(3) 0.0398(12) Uani 1 1 d . . . . .
H11 H 0.790320 0.638879 0.147428 0.048 Uiso 1 1 calc R U . . .
C9 C 0.7058(2) 0.3822(6) 0.1359(2) 0.0398(12) Uani 1 1 d . . . . .
H9 H 0.687658 0.327185 0.103749 0.048 Uiso 1 1 calc R U . . .
C4 C 0.6172(2) 0.0759(6) 0.3802(3) 0.0399(12) Uani 1 1 d . . . . .
H4 H 0.595742 -0.001790 0.393867 0.048 Uiso 1 1 calc R U . . .
C10 C 0.7407(2) 0.4812(6) 0.1162(3) 0.0418(13) Uani 1 1 d . . . . .
H10 H 0.748254 0.492010 0.070494 0.050 Uiso 1 1 calc R U . . .
C23 C 0.5757(3) 0.6187(8) 0.2470(4) 0.065(2) Uani 1 1 d . . . . .
H23 H 0.586195 0.551222 0.282851 0.079 Uiso 1 1 calc R U . . .

loop_
_atom_site_aniso_label
_atom_site_aniso_U_11
_atom_site_aniso_U_22
_atom_site_aniso_U_33
_atom_site_aniso_U_23
_atom_site_aniso_U_13
_atom_site_aniso_U_12
Zn1 0.0257(4) 0.0246(4) 0.0250(4) 0.000 0.000 -0.0067(3)
S1 0.0301(6) 0.0293(6) 0.0300(6) -0.0082(5) 0.0058(5) -0.0066(5)
Cl2 0.0224(6) 0.0630(9) 0.0399(7) 0.0071(6) -0.0029(5) 0.0071(6)
Cl1 0.0354(7) 0.0309(7) 0.0589(8) 0.0022(6) 0.0112(6) 0.0097(5)
Cl4 0.0709(13) 0.0820(15) 0.155(2) 0.0429(15) -0.0385(15) -0.0078(11)
Cl3 0.138(3) 0.0709(16) 0.214(4) -0.016(2) -0.081(3) 0.0057(16)
Cl5 0.140(2) 0.271(4) 0.0738(15) 0.089(2) 0.0494(16) 0.132(3)
N2 0.0193(18) 0.0233(19) 0.030(2) -0.0021(16) 0.0015(15) -0.0026(15)
N1 0.0226(19) 0.0234(19) 0.0281(19) 0.0002(16) 0.0013(15) -0.0030(15)
N3 0.028(2) 0.0228(19) 0.036(2) -0.0063(17) 0.0073(17) 0.0017(16)
C17 0.023(2) 0.028(2) 0.022(2) 0.0035(18) -0.0008(17) -0.0017(18)
C16 0.025(2) 0.019(2) 0.027(2) 0.0019(18) 0.0015(18) -0.0049(18)
C18 0.023(2) 0.031(2) 0.026(2) -0.0006(19) 0.0002(18) 0.0000(19)
C13 0.026(2) 0.024(2) 0.032(2) -0.0014(19) 0.0003(19) 0.0089(19)
C1 0.020(2) 0.022(2) 0.035(2) -0.0027(19) 0.0018(18) 0.0054(17)
C14 0.020(2) 0.023(2) 0.033(2) -0.0037(19) 0.0004(18) 0.0032(18)
C22 0.029(2) 0.028(2) 0.026(2) 0.0038(19) 0.0027(18) 0.0062(19)
C6 0.027(2) 0.025(2) 0.039(3) -0.006(2) 0.000(2) 0.0008(19)
C2 0.028(2) 0.025(2) 0.035(3) -0.002(2) 0.004(2) 0.0032(19)
C15 0.021(2) 0.026(2) 0.034(2) -0.001(2) 0.0012(18) -0.0009(18)
C21 0.021(2) 0.047(3) 0.023(2) 0.007(2) -0.0015(18) 0.005(2)
C12 0.034(3) 0.025(2) 0.037(3) -0.001(2) 0.004(2) 0.003(2)
C19 0.032(3) 0.033(3) 0.034(3) -0.007(2) 0.000(2) -0.001(2)
C8 0.034(3) 0.028(2) 0.034(3) -0.003(2) -0.002(2) 0.007(2)
C20 0.029(2) 0.049(3) 0.029(2) -0.004(2) -0.006(2) -0.007(2)
C7 0.039(3) 0.027(2) 0.038(3) -0.008(2) -0.010(2) 0.002(2)
C3 0.033(3) 0.029(3) 0.046(3) 0.003(2) 0.009(2) 0.006(2)
C5 0.029(3) 0.029(3) 0.057(3) -0.008(2) -0.001(2) -0.003(2)
C11 0.049(3) 0.028(3) 0.042(3) 0.010(2) 0.010(2) 0.007(2)
C9 0.055(3) 0.037(3) 0.028(2) -0.004(2) -0.009(2) 0.008(3)
C4 0.034(3) 0.030(3) 0.056(3) 0.002(2) 0.009(2) -0.001(2)
C10 0.058(3) 0.037(3) 0.030(3) 0.006(2) 0.003(2) 0.010(3)
C23 0.062(4) 0.072(5) 0.063(4) 0.035(4) 0.004(3) 0.014(4)

loop_
_atom_type_symbol
_atom_type_description
_atom_type_scat_dispersion_real
_atom_type_scat_dispersion_imag
_atom_type_scat_source
C C 0.0033 0.0016 'International Tables Vol C Tables 4.2.6.8 and 6.1.1.4'
H H 0.0000 0.0000 'International Tables Vol C Tables 4.2.6.8 and 6.1.1.4'
Cl Cl 0.1484 0.1585 'International Tables Vol C Tables 4.2.6.8 and 6.1.1.4'
N N 0.0061 0.0033 'International Tables Vol C Tables 4.2.6.8 and 6.1.1.4'
S S 0.1246 0.1234 'International Tables Vol C Tables 4.2.6.8 and 6.1.1.4'
Zn Zn 0.2839 1.4301 'International Tables Vol C Tables 4.2.6.8 and 6.1.1.4'

loop_
_geom_angle_atom_site_label_1
_geom_angle_atom_site_label_2
_geom_angle_atom_site_label_3
_geom_angle
_geom_angle_site_symmetry_1
_geom_angle_site_symmetry_3
_geom_angle_publ_flag
N1 Zn1 N1 108.1(2) . 2_665 ?
N1 Zn1 S1 86.94(11) . . ?
N1 Zn1 S1 119.16(11) 2_665 . ?
N1 Zn1 S1 119.16(11) . 2_665 ?
N1 Zn1 S1 86.93(11) 2_665 2_665 ?
S1 Zn1 S1 136.66(7) . 2_665 ?
C16 S1 Zn1 92.48(15) . . ?
C16 N2 N1 113.1(4) . . ?
C15 N1 N2 116.9(4) . . ?
C15 N1 Zn1 125.4(3) . . ?
N2 N1 Zn1 117.5(3) . . ?
C16 N3 C17 130.4(4) . . ?
C16 N3 H3 114.8 . . ?
C17 N3 H3 114.8 . . ?
C18 C17 N3 124.1(4) . . ?
C18 C17 C22 118.3(4) . . ?
N3 C17 C22 117.5(4) . . ?
N2 C16 N3 118.3(4) . . ?
N2 C16 S1 129.4(3) . . ?
N3 C16 S1 112.3(3) . . ?
C19 C18 C17 120.5(4) . . ?
C19 C18 H18 119.7 . . ?
C17 C18 H18 119.7 . . ?
C14 C13 C12 122.6(4) . . ?
C14 C13 C8 119.8(4) . . ?
C12 C13 C8 117.6(4) . . ?
C14 C1 C2 122.6(4) . . ?
C14 C1 C6 118.8(4) . . ?
C2 C1 C6 118.6(4) . . ?
C13 C14 C1 120.5(4) . . ?
C13 C14 C15 118.6(4) . . ?
C1 C14 C15 120.8(4) . . ?
C21 C22 C17 120.1(4) . . ?
C21 C22 Cl1 120.4(4) . . ?
C17 C22 Cl1 119.4(4) . . ?
C7 C6 C1 119.7(4) . . ?
C7 C6 C5 122.2(5) . . ?
C1 C6 C5 118.1(5) . . ?
C3 C2 C1 120.7(5) . . ?
C3 C2 H2 119.7 . . ?
C1 C2 H2 119.7 . . ?
N1 C15 C14 126.9(4) . . ?
N1 C15 H15 116.5 . . ?
C14 C15 H15 116.5 . . ?
C20 C21 C22 120.9(4) . . ?
C20 C21 Cl2 118.2(4) . . ?
C22 C21 Cl2 120.9(4) . . ?
C11 C12 C13 120.7(5) . . ?
C11 C12 H12 119.6 . . ?
C13 C12 H12 119.6 . . ?
C18 C19 C20 121.2(5) . . ?
C18 C19 H19 119.4 . . ?
C20 C19 H19 119.4 . . ?
C7 C8 C9 122.6(5) . . ?
C7 C8 C13 118.9(4) . . ?
C9 C8 C13 118.6(5) . . ?
C21 C20 C19 118.9(5) . . ?
C21 C20 H20 120.6 . . ?
C19 C20 H20 120.6 . . ?
C8 C7 C6 122.0(5) . . ?
C8 C7 H7 119.0 . . ?
C6 C7 H7 119.0 . . ?
C2 C3 C4 121.0(5) . . ?
C2 C3 H3A 119.5 . . ?
C4 C3 H3A 119.5 . . ?
C4 C5 C6 121.7(5) . . ?
C4 C5 H5 119.2 . . ?
C6 C5 H5 119.2 . . ?
C12 C11 C10 121.0(5) . . ?
C12 C11 H11 119.5 . . ?
C10 C11 H11 119.5 . . ?
C10 C9 C8 121.4(5) . . ?
C10 C9 H9 119.3 . . ?
C8 C9 H9 119.3 . . ?
C5 C4 C3 119.9(5) . . ?
C5 C4 H4 120.1 . . ?
C3 C4 H4 120.1 . . ?
C9 C10 C11 120.6(5) . . ?
C9 C10 H10 119.7 . . ?
C11 C10 H10 119.7 . . ?
Cl4 C23 Cl3 108.9(4) . . ?
Cl4 C23 Cl5 109.4(5) . . ?
Cl3 C23 Cl5 110.0(4) . . ?
Cl4 C23 H23 109.5 . . ?
Cl3 C23 H23 109.5 . . ?
Cl5 C23 H23 109.5 . . ?

loop_
_geom_bond_atom_site_label_1
_geom_bond_atom_site_label_2
_geom_bond_distance
_geom_bond_site_symmetry_2
_geom_bond_publ_flag
Zn1 N1 2.046(4) . ?
Zn1 N1 2.046(4) 2_665 ?
Zn1 S1 2.2573(12) . ?
Zn1 S1 2.2573(12) 2_665 ?
S1 C16 1.753(5) . ?
Cl2 C21 1.732(5) . ?
Cl1 C22 1.736(5) . ?
Cl4 C23 1.721(8) . ?
Cl3 C23 1.740(9) . ?
Cl5 C23 1.740(8) . ?
N2 C16 1.305(6) . ?
N2 N1 1.391(5) . ?
N1 C15 1.287(6) . ?
N3 C16 1.374(6) . ?
N3 C17 1.396(6) . ?
N3 H3 0.8800 . ?
C17 C18 1.388(7) . ?
C17 C22 1.404(6) . ?
C18 C19 1.379(7) . ?
C18 H18 0.9500 . ?
C13 C14 1.403(7) . ?
C13 C12 1.434(7) . ?
C13 C8 1.437(7) . ?
C1 C14 1.420(6) . ?
C1 C2 1.429(7) . ?
C1 C6 1.430(7) . ?
C14 C15 1.477(6) . ?
C22 C21 1.388(7) . ?
C6 C7 1.391(7) . ?
C6 C5 1.438(7) . ?
C2 C3 1.360(7) . ?
C2 H2 0.9500 . ?
C15 H15 0.9500 . ?
C21 C20 1.376(7) . ?
C12 C11 1.366(7) . ?
C12 H12 0.9500 . ?
C19 C20 1.381(7) . ?
C19 H19 0.9500 . ?
C8 C7 1.388(7) . ?
C8 C9 1.430(7) . ?
C20 H20 0.9500 . ?
C7 H7 0.9500 . ?
C3 C4 1.422(8) . ?
C3 H3A 0.9500 . ?
C5 C4 1.344(8) . ?
C5 H5 0.9500 . ?
C11 C10 1.399(8) . ?
C11 H11 0.9500 . ?
C9 C10 1.343(8) . ?
C9 H9 0.9500 . ?
C4 H4 0.9500 . ?
C10 H10 0.9500 . ?
C23 H23 1.0000 . ?

loop_
_geom_torsion_atom_site_label_1
_geom_torsion_atom_site_label_2
_geom_torsion_atom_site_label_3
_geom_torsion_atom_site_label_4
_geom_torsion
_geom_torsion_site_symmetry_1
_geom_torsion_site_symmetry_2
_geom_torsion_site_symmetry_3
_geom_torsion_site_symmetry_4
_geom_torsion_publ_flag
C16 N2 N1 C15 179.0(4) . . . . ?
C16 N2 N1 Zn1 -6.3(5) . . . . ?
C16 N3 C17 C18 9.2(8) . . . . ?
C16 N3 C17 C22 -174.6(4) . . . . ?
N1 N2 C16 N3 179.1(4) . . . . ?
N1 N2 C16 S1 0.0(6) . . . . ?
C17 N3 C16 N2 16.9(7) . . . . ?
C17 N3 C16 S1 -163.8(4) . . . . ?
Zn1 S1 C16 N2 5.1(4) . . . . ?
Zn1 S1 C16 N3 -174.1(3) . . . . ?
N3 C17 C18 C19 176.0(4) . . . . ?
C22 C17 C18 C19 -0.2(7) . . . . ?
C12 C13 C14 C1 -175.1(4) . . . . ?
C8 C13 C14 C1 4.8(6) . . . . ?
C12 C13 C14 C15 3.2(7) . . . . ?
C8 C13 C14 C15 -176.9(4) . . . . ?
C2 C1 C14 C13 171.5(4) . . . . ?
C6 C1 C14 C13 -5.2(6) . . . . ?
C2 C1 C14 C15 -6.7(7) . . . . ?
C6 C1 C14 C15 176.5(4) . . . . ?
C18 C17 C22 C21 2.5(6) . . . . ?
N3 C17 C22 C21 -174.0(4) . . . . ?
C18 C17 C22 Cl1 -177.6(3) . . . . ?
N3 C17 C22 Cl1 5.9(6) . . . . ?
C14 C1 C6 C7 0.9(7) . . . . ?
C2 C1 C6 C7 -176.0(4) . . . . ?
C14 C1 C6 C5 -179.7(4) . . . . ?
C2 C1 C6 C5 3.4(6) . . . . ?
C14 C1 C2 C3 -178.5(4) . . . . ?
C6 C1 C2 C3 -1.7(7) . . . . ?
N2 N1 C15 C14 0.5(7) . . . . ?
Zn1 N1 C15 C14 -173.7(3) . . . . ?
C13 C14 C15 N1 118.5(5) . . . . ?
C1 C14 C15 N1 -63.2(7) . . . . ?
C17 C22 C21 C20 -3.1(7) . . . . ?
Cl1 C22 C21 C20 177.0(4) . . . . ?
C17 C22 C21 Cl2 175.6(3) . . . . ?
Cl1 C22 C21 Cl2 -4.2(6) . . . . ?
C14 C13 C12 C11 177.9(5) . . . . ?
C8 C13 C12 C11 -2.0(7) . . . . ?
C17 C18 C19 C20 -1.4(7) . . . . ?
C14 C13 C8 C7 0.0(7) . . . . ?
C12 C13 C8 C7 179.9(4) . . . . ?
C14 C13 C8 C9 -179.9(4) . . . . ?
C12 C13 C8 C9 0.0(7) . . . . ?
C22 C21 C20 C19 1.5(7) . . . . ?
Cl2 C21 C20 C19 -177.4(4) . . . . ?
C18 C19 C20 C21 0.8(8) . . . . ?
C9 C8 C7 C6 175.5(5) . . . . ?
C13 C8 C7 C6 -4.4(7) . . . . ?
C1 C6 C7 C8 3.9(7) . . . . ?
C5 C6 C7 C8 -175.5(5) . . . . ?
C1 C2 C3 C4 -0.6(7) . . . . ?
C7 C6 C5 C4 176.4(5) . . . . ?
C1 C6 C5 C4 -3.0(7) . . . . ?
C13 C12 C11 C10 1.6(8) . . . . ?
C7 C8 C9 C10 -177.3(5) . . . . ?
C13 C8 C9 C10 2.6(8) . . . . ?
C6 C5 C4 C3 0.8(8) . . . . ?
C2 C3 C4 C5 1.1(8) . . . . ?
C8 C9 C10 C11 -3.1(8) . . . . ?
C12 C11 C10 C9 1.0(8) . . . . ?
